data_4307186
loop_
_publ_author_name
'Yun-Qi Tian'
'Yu-Ming Zhao'
'Hai-Jun Xu'
'Cheng-Yu Chi'

_publ_section_title
;
CO2 Template Synthesis of Metal Formates with a ReO3 Net
;
_journal_name_full 'Inorganic Chemistry'
_journal_page_first 1612
_journal_page_last 1616
_journal_paper_doi 10.1021/ic0617240
_journal_volume 46
_journal_year 2007
_chemical_formula_sum 'C3.75 H3.5 Fe O7.75'
_chemical_formula_weight 228.42
_chemical_name_common 'ferric formate'
_chemical_name_systematic
; 
 ? 
;
_space_group_IT_number 204
_symmetry_cell_setting cubic
_symmetry_space_group_name_Hall '-I 2 2 3'
_symmetry_space_group_name_H-M 'I m -3'
_atom_sites_solution_hydrogens geom
_atom_sites_solution_primary direct
_atom_sites_solution_secondary difmap
_audit_creation_method SHELXL-97
_cell_angle_alpha 90.00
_cell_angle_beta 90.00
_cell_angle_gamma 90.00
_cell_formula_units_Z 8
_cell_length_a 11.7697(11)
_cell_length_b 11.7697(11)
_cell_length_c 11.7697(11)
_cell_measurement_temperature 293(2)
_cell_volume 1630.4(3)
_computing_cell_refinement 'Bruker SAINT'
_computing_data_collection 'Bruker SMART'
_computing_data_reduction 'Bruker SAINT'
_computing_molecular_graphics 'Bruker SHELXTL'
_computing_publication_material 'Bruker SHELXTL'
_computing_structure_refinement 'SHELXL-97 (Sheldrick, 1997)'
_computing_structure_solution 'SHELXS-97 (Sheldrick, 1990)'
_diffrn_ambient_temperature 293(2)
_diffrn_measured_fraction_theta_full 0.908
_diffrn_measured_fraction_theta_max 0.908
_diffrn_measurement_device_type 'Bruker SMART CCD area detector'
_diffrn_measurement_method 'phi and omega scans'
_diffrn_radiation_monochromator graphite
_diffrn_radiation_source 'fine-focus sealed tube'
_diffrn_radiation_type MoK\a
_diffrn_radiation_wavelength 0.71073
_diffrn_reflns_av_R_equivalents 0.0202
_diffrn_reflns_av_sigmaI/netI 0.0094
_diffrn_reflns_limit_h_max 12
_diffrn_reflns_limit_h_min -15
_diffrn_reflns_limit_k_max 16
_diffrn_reflns_limit_k_min -13
_diffrn_reflns_limit_l_max 16
_diffrn_reflns_limit_l_min -15
_diffrn_reflns_number 4725
_diffrn_reflns_theta_full 29.13
_diffrn_reflns_theta_max 29.13
_diffrn_reflns_theta_min 3.46
_diffrn_standards_interval_time '15 Sec'
_exptl_absorpt_coefficient_mu 1.858
_exptl_absorpt_correction_T_max 0.7076
_exptl_absorpt_correction_T_min 0.7076
_exptl_absorpt_correction_type 'empirical used sadabs'
_exptl_crystal_colour 'pale greenish'
_exptl_crystal_density_diffrn 1.861
_exptl_crystal_density_method 'not measured'
_exptl_crystal_description 'cubic block'
_exptl_crystal_F_000 912
_exptl_crystal_size_max 0.20
_exptl_crystal_size_mid 0.20
_exptl_crystal_size_min 0.20
_refine_diff_density_max 1.522
_refine_diff_density_min -0.872
_refine_diff_density_rms 0.179
_refine_ls_extinction_coef 0.0037(10)
_refine_ls_extinction_expression Fc^*^=kFc[1+0.001xFc^2^\l^3^/sin(2\q)]^-1/4^
_refine_ls_extinction_method SHELXL
_refine_ls_goodness_of_fit_ref 1.104
_refine_ls_hydrogen_treatment mixed
_refine_ls_matrix_type full
_refine_ls_number_parameters 27
_refine_ls_number_reflns 384
_refine_ls_number_restraints 1
_refine_ls_restrained_S_all 1.102
_refine_ls_R_factor_all 0.0824
_refine_ls_R_factor_gt 0.0798
_refine_ls_shift/su_max 0.000
_refine_ls_shift/su_mean 0.000
_refine_ls_structure_factor_coef Fsqd
_refine_ls_weighting_details 'calc w=1/[\s^2^(Fo^2^)+(0.0601P)^2^+42.3210P] where P=(Fo^2^+2Fc^2^)/3'
_refine_ls_weighting_scheme calc
_refine_ls_wR_factor_gt 0.1792
_refine_ls_wR_factor_ref 0.1802
_reflns_number_gt 353
_reflns_number_total 384
_reflns_threshold_expression >2sigma(I)
_cod_data_source_file ic0617240si20060912_043853.cif
_cod_data_source_block 1
_cod_original_formula_sum 'C3.75 H3.50 Fe O7.75'
_cod_database_code 4307186

loop_
_symmetry_equiv_pos_as_xyz
'x, y, z'
'-x, -y, z'
'-x, y, -z'
'x, -y, -z'
'z, x, y'
'z, -x, -y'
'-z, -x, y'
'-z, x, -y'
'y, z, x'
'-y, z, -x'
'y, -z, -x'
'-y, -z, x'
'x+1/2, y+1/2, z+1/2'
'-x+1/2, -y+1/2, z+1/2'
'-x+1/2, y+1/2, -z+1/2'
'x+1/2, -y+1/2, -z+1/2'
'z+1/2, x+1/2, y+1/2'
'z+1/2, -x+1/2, -y+1/2'
'-z+1/2, -x+1/2, y+1/2'
'-z+1/2, x+1/2, -y+1/2'
'y+1/2, z+1/2, x+1/2'
'-y+1/2, z+1/2, -x+1/2'
'y+1/2, -z+1/2, -x+1/2'
'-y+1/2, -z+1/2, x+1/2'
'-x, -y, -z'
'x, y, -z'
'x, -y, z'
'-x, y, z'
'-z, -x, -y'
'-z, x, y'
'z, x, -y'
'z, -x, y'
'-y, -z, -x'
'y, -z, x'
'-y, z, x'
'y, z, -x'
'-x+1/2, -y+1/2, -z+1/2'
'x+1/2, y+1/2, -z+1/2'
'x+1/2, -y+1/2, z+1/2'
'-x+1/2, y+1/2, z+1/2'
'-z+1/2, -x+1/2, -y+1/2'
'-z+1/2, x+1/2, y+1/2'
'z+1/2, x+1/2, -y+1/2'
'z+1/2, -x+1/2, y+1/2'
'-y+1/2, -z+1/2, -x+1/2'
'y+1/2, -z+1/2, x+1/2'
'-y+1/2, z+1/2, x+1/2'
'y+1/2, z+1/2, -x+1/2'

loop_
_atom_site_label
_atom_site_type_symbol
_atom_site_fract_x
_atom_site_fract_y
_atom_site_fract_z
_atom_site_U_iso_or_equiv
_atom_site_adp_type
_atom_site_occupancy
_atom_site_symmetry_multiplicity
_atom_site_calc_flag
_atom_site_refinement_flags
_atom_site_disorder_assembly
_atom_site_disorder_group
Fe1 Fe 0.2500 0.2500 0.2500 0.0122(6) Uani 1 6 d S . .
O1 O 0.2009(4) 0.2910(4) 0.0936(3) 0.0289(11) Uani 1 1 d . . .
C1 C 0.2421(7) 0.2642(7) 0.0000 0.0226(16) Uani 1 2 d S . .
H1A H 0.3085 0.2213 0.0000 0.027 Uiso 1 2 calc SR . .
O2 O 0.5000 0.1005(9) 0.0000 0.160(15) Uani 1 4 d SD . .
C2 C 0.5000 0.0000 0.0000 0.20(6) Uani 1 8 d SD . .
O1W O 0.0000 0.0000 0.0000 0.45(13) Uiso 1 24 d S . .

loop_
_atom_site_aniso_label
_atom_site_aniso_U_11
_atom_site_aniso_U_22
_atom_site_aniso_U_33
_atom_site_aniso_U_23
_atom_site_aniso_U_13
_atom_site_aniso_U_12
Fe1 0.0122(6) 0.0122(6) 0.0122(6) 0.0003(3) 0.0003(3) 0.0003(3)
O1 0.032(2) 0.038(2) 0.0166(18) 0.0006(16) 0.0010(16) 0.0089(18)
C1 0.028(4) 0.026(4) 0.014(3) 0.000 0.000 0.013(3)
O2 0.083(17) 0.26(5) 0.14(2) 0.000 0.000 0.000
C2 0.13(6) 0.14(7) 0.34(18) 0.000 0.000 0.000

loop_
_atom_type_symbol
_atom_type_description
_atom_type_scat_dispersion_real
_atom_type_scat_dispersion_imag
_atom_type_scat_source
C C 0.0033 0.0016 'International Tables Vol C Tables 4.2.6.8 and 6.1.1.4'
H H 0.0000 0.0000 'International Tables Vol C Tables 4.2.6.8 and 6.1.1.4'
O O 0.0106 0.0060 'International Tables Vol C Tables 4.2.6.8 and 6.1.1.4'
Fe Fe 0.3463 0.8444 'International Tables Vol C Tables 4.2.6.8 and 6.1.1.4'

loop_
_geom_angle_atom_site_label_1
_geom_angle_atom_site_label_2
_geom_angle_atom_site_label_3
_geom_angle
_geom_angle_site_symmetry_1
_geom_angle_site_symmetry_3
_geom_angle_publ_flag
O1 Fe1 O1 180.0(3) 45 9 ?
O1 Fe1 O1 91.5(2) 45 37 ?
O1 Fe1 O1 88.5(2) 9 37 ?
O1 Fe1 O1 88.5(2) 45 5 ?
O1 Fe1 O1 91.5(2) 9 5 ?
O1 Fe1 O1 88.5(2) 37 5 ?
O1 Fe1 O1 91.5(2) 45 41 ?
O1 Fe1 O1 88.5(2) 9 41 ?
O1 Fe1 O1 91.5(2) 37 41 ?
O1 Fe1 O1 180.00(9) 5 41 ?
O1 Fe1 O1 88.5(2) 45 . ?
O1 Fe1 O1 91.5(2) 9 . ?
O1 Fe1 O1 180.0 37 . ?
O1 Fe1 O1 91.5(2) 5 . ?
O1 Fe1 O1 88.5(2) 41 . ?
C1 O1 Fe1 130.1(4) . . ?
O1 C1 O1 124.6(7) 26 . ?
O2 C2 O2 180.0 . 25_655 ?

loop_
_geom_bond_atom_site_label_1
_geom_bond_atom_site_label_2
_geom_bond_distance
_geom_bond_site_symmetry_2
_geom_bond_publ_flag
Fe1 O1 1.989(4) 45 ?
Fe1 O1 1.989(4) 9 ?
Fe1 O1 1.989(4) 37 ?
Fe1 O1 1.989(4) 5 ?
Fe1 O1 1.989(4) 41 ?
Fe1 O1 1.989(4) . ?
O1 C1 1.244(5) . ?
C1 O1 1.244(5) 26 ?
O2 C2 1.182(10) . ?
C2 O2 1.182(10) 25_655 ?
